data_4342983
loop_
_publ_author_name
'Fritz, Stefanie'
'Ehm, Christian'
'Lentz, Dieter'

_publ_section_title
;
 Structure and Chemistry of SeFx(CN)4-x Compounds.
;
_journal_issue 11
_journal_name_full 'Inorganic chemistry'
_journal_page_first 5220
_journal_page_last 5231
_journal_paper_doi 10.1021/acs.inorgchem.5b00107
_journal_volume 54
_journal_year 2015
_chemical_formula_sum 'C17 H24 F2 N2 O4 Se'
_chemical_formula_weight 437.34
_chemical_name_systematic
;
 selenium dicyanide difluoride 12-crown-4-solvate
;
_space_group_crystal_system orthorhombic
_space_group_IT_number 61
_space_group_name_Hall '-P 2ac 2ab'
_space_group_name_H-M_alt 'P b c a'
_symmetry_space_group_name_Hall '-P 2ac 2ab'
_symmetry_space_group_name_H-M 'P b c a'
_atom_sites_solution_hydrogens geom
_audit_creation_method SHELXL-2013
_cell_angle_alpha 90
_cell_angle_beta 90
_cell_angle_gamma 90
_cell_formula_units_Z 8
_cell_length_a 16.404(3)
_cell_length_b 12.071(2)
_cell_length_c 19.750(5)
_cell_measurement_reflns_used 1019
_cell_measurement_temperature 100(2)
_cell_measurement_theta_max 55.989
_cell_measurement_theta_min 4.817
_cell_volume 3910.8(14)
_computing_cell_refinement 'Saint (Bruker AXS)'
_computing_data_collection 'Smart (Bruker AXS)'
_computing_data_reduction 'Saint (Bruker AXS)'
_computing_molecular_graphics 'Ortep3v2 for Windows'
_computing_publication_material 'publCIF (IUCR)'
_computing_structure_refinement 'SHELXL-2013 (Sheldrick, 2013)'
_computing_structure_solution 'SHELXS-2013 (Sheldrick, 2013)'
_diffrn_ambient_temperature 100(2)
_diffrn_measured_fraction_theta_full 0.999
_diffrn_measured_fraction_theta_max 0.994
_diffrn_measurement_device_type 'Bruker AXS Smart CCD'
_diffrn_measurement_method 'omega scan'
_diffrn_radiation_type MoK\a
_diffrn_radiation_wavelength 0.71073
_diffrn_reflns_av_R_equivalents 0.0484
_diffrn_reflns_av_unetI/netI 0.0254
_diffrn_reflns_laue_measured_fraction_full 0.999
_diffrn_reflns_laue_measured_fraction_max 0.994
_diffrn_reflns_limit_h_max 18
_diffrn_reflns_limit_h_min -21
_diffrn_reflns_limit_k_max 14
_diffrn_reflns_limit_k_min -16
_diffrn_reflns_limit_l_max 26
_diffrn_reflns_limit_l_min -26
_diffrn_reflns_number 50710
_diffrn_reflns_point_group_measured_fraction_full 0.999
_diffrn_reflns_point_group_measured_fraction_max 0.994
_diffrn_reflns_theta_full 25.242
_diffrn_reflns_theta_max 28.329
_diffrn_reflns_theta_min 2.062
_diffrn_source 'sealed tube'
_exptl_absorpt_coefficient_mu 1.962
_exptl_absorpt_correction_T_max 0.7457
_exptl_absorpt_correction_T_min 0.5923
_exptl_absorpt_correction_type multi-scan
_exptl_absorpt_process_details 'SADABS 2008/1 (Bruker AXS)'
_exptl_crystal_colour colourless
_exptl_crystal_density_diffrn 1.486
_exptl_crystal_description platelett
_exptl_crystal_F_000 1792
_exptl_crystal_size_max 0.34
_exptl_crystal_size_mid 0.17
_exptl_crystal_size_min 0.08
_refine_diff_density_max 0.752
_refine_diff_density_min -0.457
_refine_diff_density_rms 0.084
_refine_ls_extinction_method none
_refine_ls_goodness_of_fit_ref 1.013
_refine_ls_hydrogen_treatment constr
_refine_ls_matrix_type full
_refine_ls_number_parameters 236
_refine_ls_number_reflns 4839
_refine_ls_number_restraints 0
_refine_ls_restrained_S_all 1.013
_refine_ls_R_factor_all 0.0577
_refine_ls_R_factor_gt 0.0356
_refine_ls_shift/su_max 0.001
_refine_ls_shift/su_mean 0.000
_refine_ls_structure_factor_coef Fsqd
_refine_ls_weighting_details
;
 w=1/[\s^2^(Fo^2^)+(0.0472P)^2^+4.7351P]
 where P=(Fo^2^+2Fc^2^)/3
;
_refine_ls_weighting_scheme calc
_refine_ls_wR_factor_gt 0.0831
_refine_ls_wR_factor_ref 0.0952
_reflns_Friedel_coverage 0.000
_reflns_number_gt 3597
_reflns_number_total 4839
_reflns_threshold_expression 'I > 2\s(I)'
_cod_data_source_file ic5b00107_si_001.cif
_cod_data_source_block 1034965
_cod_depositor_comments 'Adding full bibliography for 4342982--4342987.cif.'
_cod_original_cell_volume 3910.9(15)
_cod_database_code 4342983
_shelx_space_group_comment
;
The symmetry employed for this shelxl refinement is uniquely defined
by the following loop, which should always be used as a source of
symmetry information in preference to the above space-group names.
They are only intended as comments.
;
_shelxl_version_number 2013-2

loop_
_space_group_symop_operation_xyz
'x, y, z'
'-x+1/2, -y, z+1/2'
'-x, y+1/2, -z+1/2'
'x+1/2, -y+1/2, -z'
'-x, -y, -z'
'x-1/2, y, -z-1/2'
'x, -y-1/2, z-1/2'
'-x-1/2, y-1/2, z'

loop_
_atom_site_label
_atom_site_type_symbol
_atom_site_fract_x
_atom_site_fract_y
_atom_site_fract_z
_atom_site_U_iso_or_equiv
_atom_site_adp_type
_atom_site_occupancy
_atom_site_site_symmetry_order
_atom_site_calc_flag
_atom_site_refinement_flags_posn
_atom_site_refinement_flags_adp
C7C C 0.49887(17) 0.8074(3) 0.45645(18) 0.0412(8) Uani 1 1 d . .
H7C1 H 0.5079 0.8002 0.4071 0.049 Uiso 1 1 calc R U
H7C2 H 0.4508 0.8555 0.4639 0.049 Uiso 1 1 calc R U
C6C C 0.60468(19) 0.9434(2) 0.44924(19) 0.0433(8) Uani 1 1 d . .
H6C1 H 0.6406 0.9873 0.4793 0.052 Uiso 1 1 calc R U
H6C2 H 0.5608 0.9929 0.4328 0.052 Uiso 1 1 calc R U
O4 O 0.56861(11) 0.85392(18) 0.48793(11) 0.0351(5) Uani 1 1 d . .
N1 N 0.78194(17) 0.7370(2) 0.67272(13) 0.0417(6) Uani 1 1 d . .
O3 O 0.71517(11) 0.83339(17) 0.41457(10) 0.0298(4) Uani 1 1 d . .
N2 N 0.71193(15) 0.4463(2) 0.55408(12) 0.0319(5) Uani 1 1 d . .
O2 O 0.69358(12) 0.59890(17) 0.40048(9) 0.0318(4) Uani 1 1 d . .
F2 F 0.61059(9) 0.68527(14) 0.59565(8) 0.0321(4) Uani 1 1 d . .
F1 F 0.80233(8) 0.68287(12) 0.50507(8) 0.0240(3) Uani 1 1 d . .
Se1 Se 0.69827(2) 0.69525(2) 0.53739(2) 0.01826(8) Uani 1 1 d . .
C2 C 0.70504(15) 0.5398(2) 0.54790(12) 0.0231(5) Uani 1 1 d . .
O1 O 0.55130(11) 0.61917(17) 0.47401(10) 0.0307(4) Uani 1 1 d . .
C6L C 0.95764(17) 0.0333(3) 0.19308(14) 0.0322(6) Uani 1 1 d . .
C2C C 0.62735(18) 0.5186(2) 0.39436(15) 0.0352(7) Uani 1 1 d . .
H2C1 H 0.6370 0.4565 0.4261 0.042 Uiso 1 1 calc R U
H2C2 H 0.6268 0.4880 0.3478 0.042 Uiso 1 1 calc R U
C3C C 0.7020(2) 0.6685(3) 0.34336(15) 0.0429(8) Uani 1 1 d . .
H3C1 H 0.6476 0.6931 0.3277 0.052 Uiso 1 1 calc R U
H3C2 H 0.7286 0.6273 0.3060 0.052 Uiso 1 1 calc R U
C5C C 0.65290(19) 0.9036(3) 0.39036(18) 0.0469(9) Uani 1 1 d . .
H5C1 H 0.6172 0.8627 0.3586 0.056 Uiso 1 1 calc R U
H5C2 H 0.6770 0.9673 0.3660 0.056 Uiso 1 1 calc R U
C2L C 1.05071(19) -0.0588(3) 0.26855(14) 0.0404(8) Uani 1 1 d . .
H2L H 1.0659 -0.1232 0.2931 0.049 Uiso 1 1 calc R U
C1L C 0.98062(18) -0.0593(3) 0.22963(14) 0.0330(6) Uani 1 1 d . .
H1L H 0.9478 -0.1241 0.2280 0.040 Uiso 1 1 calc R U
C3L C 1.09847(19) 0.0350(3) 0.27172(14) 0.0411(8) Uani 1 1 d . .
H3L H 1.1462 0.0357 0.2989 0.049 Uiso 1 1 calc R U
C1C C 0.54614(18) 0.5702(3) 0.40942(15) 0.0358(7) Uani 1 1 d . .
H1C1 H 0.5329 0.6270 0.3749 0.043 Uiso 1 1 calc R U
H1C2 H 0.5028 0.5131 0.4088 0.043 Uiso 1 1 calc R U
C1 C 0.75259(17) 0.7228(2) 0.62123(13) 0.0258(5) Uani 1 1 d . .
C5L C 1.00696(18) 0.1268(3) 0.19619(15) 0.0360(7) Uani 1 1 d . .
H5L H 0.9924 0.1910 0.1711 0.043 Uiso 1 1 calc R U
C4C C 0.7524(2) 0.7664(3) 0.36227(14) 0.0404(7) Uani 1 1 d . .
H4C1 H 0.8064 0.7406 0.3782 0.049 Uiso 1 1 calc R U
H4C2 H 0.7613 0.8127 0.3216 0.049 Uiso 1 1 calc R U
C7L C 0.8813(2) 0.0338(3) 0.15112(19) 0.0467(8) Uani 1 1 d . .
H7L1 H 0.8362 0.0645 0.1778 0.070 Uiso 1 1 calc R U
H7L2 H 0.8680 -0.0421 0.1375 0.070 Uiso 1 1 calc R U
H7L3 H 0.8898 0.0794 0.1107 0.070 Uiso 1 1 calc R U
C4L C 1.07668(19) 0.1280(3) 0.23517(15) 0.0392(7) Uani 1 1 d . .
H4L H 1.1097 0.1926 0.2369 0.047 Uiso 1 1 calc R U
C8C C 0.48486(15) 0.6958(3) 0.48737(17) 0.0361(7) Uani 1 1 d . .
H8C1 H 0.4783 0.7042 0.5369 0.043 Uiso 1 1 calc R U
H8C2 H 0.4336 0.6643 0.4692 0.043 Uiso 1 1 calc R U

loop_
_atom_site_aniso_label
_atom_site_aniso_U_11
_atom_site_aniso_U_22
_atom_site_aniso_U_33
_atom_site_aniso_U_23
_atom_site_aniso_U_13
_atom_site_aniso_U_12
C7C 0.0213(13) 0.0346(17) 0.068(2) 0.0033(16) -0.0097(13) 0.0015(12)
C6C 0.0348(15) 0.0225(16) 0.072(2) 0.0115(15) -0.0156(15) -0.0017(12)
O4 0.0218(9) 0.0343(12) 0.0493(12) -0.0013(10) -0.0038(8) 0.0020(8)
N1 0.0591(16) 0.0335(15) 0.0324(13) -0.0003(11) -0.0157(12) -0.0049(13)
O3 0.0286(9) 0.0338(11) 0.0271(9) 0.0076(8) -0.0038(7) -0.0057(8)
N2 0.0416(14) 0.0275(15) 0.0267(11) 0.0038(10) -0.0088(10) -0.0098(10)
O2 0.0383(10) 0.0357(11) 0.0212(9) -0.0023(8) -0.0057(8) -0.0027(9)
F2 0.0266(8) 0.0444(10) 0.0252(8) 0.0044(7) 0.0075(6) 0.0009(7)
F1 0.0181(6) 0.0243(8) 0.0296(8) 0.0014(6) 0.0012(6) -0.0004(6)
Se1 0.01794(12) 0.02074(14) 0.01609(12) 0.00291(9) -0.00050(8) 0.00023(9)
C2 0.0245(12) 0.0255(14) 0.0193(11) 0.0020(10) -0.0042(9) -0.0054(10)
O1 0.0275(9) 0.0320(11) 0.0326(10) 0.0022(8) -0.0084(8) -0.0056(8)
C6L 0.0336(14) 0.0328(16) 0.0302(14) -0.0006(12) -0.0040(11) 0.0013(12)
C2C 0.0432(16) 0.0290(16) 0.0334(15) -0.0086(12) -0.0157(12) -0.0022(13)
C3C 0.055(2) 0.052(2) 0.0217(13) 0.0058(13) -0.0006(13) -0.0102(16)
C5C 0.0391(17) 0.045(2) 0.057(2) 0.0293(17) -0.0134(15) -0.0102(15)
C2L 0.0450(18) 0.053(2) 0.0231(13) 0.0050(13) 0.0018(12) 0.0172(16)
C1L 0.0374(15) 0.0332(17) 0.0286(13) 0.0039(12) 0.0053(11) 0.0001(13)
C3L 0.0347(15) 0.066(2) 0.0231(13) -0.0097(14) -0.0043(11) 0.0058(15)
C1C 0.0373(15) 0.0336(17) 0.0366(15) 0.0018(13) -0.0150(12) -0.0073(13)
C1 0.0333(13) 0.0183(13) 0.0257(12) -0.0020(10) -0.0051(11) 0.0003(10)
C5L 0.0420(16) 0.0288(16) 0.0372(16) 0.0021(12) -0.0056(13) -0.0006(13)
C4C 0.0441(16) 0.055(2) 0.0218(13) 0.0074(13) 0.0066(12) -0.0163(15)
C7L 0.0425(17) 0.0395(19) 0.058(2) 0.0005(16) -0.0179(16) -0.0004(15)
C4L 0.0383(16) 0.0429(19) 0.0365(16) -0.0086(14) -0.0026(12) -0.0052(14)
C8C 0.0150(11) 0.0392(17) 0.0539(18) 0.0060(15) -0.0032(11) -0.0018(12)

loop_
_atom_type_symbol
_atom_type_description
_atom_type_scat_dispersion_real
_atom_type_scat_dispersion_imag
_atom_type_scat_source
C C 0.0033 0.0016 'International Tables Vol C Tables 4.2.6.8 and 6.1.1.4'
H H 0.0000 0.0000 'International Tables Vol C Tables 4.2.6.8 and 6.1.1.4'
N N 0.0061 0.0033 'International Tables Vol C Tables 4.2.6.8 and 6.1.1.4'
O O 0.0106 0.0060 'International Tables Vol C Tables 4.2.6.8 and 6.1.1.4'
F F 0.0171 0.0103 'International Tables Vol C Tables 4.2.6.8 and 6.1.1.4'
Se Se -0.0929 2.2259 'International Tables Vol C Tables 4.2.6.8 and 6.1.1.4'

loop_
_geom_angle_atom_site_label_1
_geom_angle_atom_site_label_2
_geom_angle_atom_site_label_3
_geom_angle
O4 C7C C8C 107.5(2)
O4 C6C C5C 112.9(3)
C7C O4 C6C 113.2(2)
C7C O4 Se1 117.28(17)
C6C O4 Se1 110.80(15)
C5C O3 C4C 113.5(2)
C5C O3 Se1 123.30(17)
C4C O3 Se1 108.07(16)
C3C O2 C2C 113.6(2)
C3C O2 Se1 119.73(18)
C2C O2 Se1 110.95(15)
F1 Se1 F2 159.99(7)
F1 Se1 C2 84.40(9)
F2 Se1 C2 84.99(9)
F1 Se1 C1 83.18(10)
F2 Se1 C1 80.47(10)
C2 Se1 C1 92.90(11)
F1 Se1 O1 127.33(6)
F2 Se1 O1 66.18(7)
C2 Se1 O1 77.26(8)
C1 Se1 O1 145.76(9)
F1 Se1 O2 70.83(6)
F2 Se1 O2 121.76(6)
C2 Se1 O2 73.17(8)
C1 Se1 O2 151.32(9)
O1 Se1 O2 56.68(5)
F1 Se1 O3 70.86(6)
F2 Se1 O3 128.41(6)
C2 Se1 O3 130.10(8)
C1 Se1 O3 124.70(9)
O1 Se1 O3 84.34(5)
O2 Se1 O3 58.12(6)
F1 Se1 O4 126.55(6)
F2 Se1 O4 72.23(7)
C2 Se1 O4 134.84(8)
C1 Se1 O4 119.85(9)
O1 Se1 O4 58.03(6)
O2 Se1 O4 86.28(6)
O3 Se1 O4 56.20(6)
N2 C2 Se1 177.7(2)
C1C O1 C8C 112.7(2)
C1C O1 Se1 125.47(16)
C8C O1 Se1 110.33(15)
C1L C6L C5L 118.3(3)
C1L C6L C7L 121.2(3)
C5L C6L C7L 120.4(3)
O2 C2C C1C 111.6(2)
O2 C3C C4C 109.0(2)
O3 C5C C6C 108.3(3)
C3L C2L C1L 120.1(3)
C2L C1L C6L 120.9(3)
C2L C3L C4L 119.8(3)
O1 C1C C2C 107.5(2)
N1 C1 Se1 176.8(3)
C4L C5L C6L 121.0(3)
O3 C4C C3C 112.8(2)
C5L C4L C3L 119.9(3)
O1 C8C C7C 112.6(2)

loop_
_geom_bond_atom_site_label_1
_geom_bond_atom_site_label_2
_geom_bond_distance
C7C O4 1.418(3)
C7C C8C 1.497(4)
C6C O4 1.449(4)
C6C C5C 1.486(5)
O4 Se1 3.024(2)
N1 C1 1.138(3)
O3 C5C 1.411(4)
O3 C4C 1.447(4)
O3 Se1 2.957(2)
N2 C2 1.141(4)
O2 C3C 1.413(4)
O2 C2C 1.461(3)
O2 Se1 2.944(2)
F2 Se1 1.8458(15)
F1 Se1 1.8285(14)
Se1 C2 1.892(3)
Se1 C1 1.910(3)
Se1 O1 2.8675(18)
O1 C1C 1.408(3)
O1 C8C 1.453(3)
C6L C1L 1.383(4)
C6L C5L 1.390(4)
C6L C7L 1.502(4)
C2C C1C 1.501(4)
C3C C4C 1.491(5)
C2L C3L 1.378(5)
C2L C1L 1.383(4)
C3L C4L 1.382(5)
C5L C4L 1.379(4)
